data_9017417
loop_
_publ_author_name
'Zhukhlistov, A. P.'

_publ_section_title
;
 Crystal structure of lepidocrocite FeO(OH) from the electron-diffractometry data
;
_journal_name_full 'Crystallography Reports'
_journal_page_first 730
_journal_page_last 733
_journal_volume 46
_journal_year 2001
_chemical_compound_source 'natural but not given'
_chemical_formula_sum 'Fe H O2'
_chemical_name_mineral Lepidocrocite
_space_group_IT_number 63
_space_group_name_Hall '-C 2c 2'
_space_group_name_H-M_alt 'C m c m'
_symmetry_space_group_name_H-M 'C m c m'
_cell_angle_alpha 90
_cell_angle_beta 90
_cell_angle_gamma 90
_cell_length_a 3.072
_cell_length_b 12.516
_cell_length_c 3.873
_cell_formula_units_Z 4
_cell_volume 148.914
_database_code_amcsd 0020690
_exptl_crystal_density_diffrn 3.963
_cod_data_source_file inputs/fixed/downloads/14/14828.cif
_cod_data_source_block 14828
_cod_original_formula_sum 'Fe O2 H'
_cod_database_code 9017417

loop_
_space_group_symop_operation_xyz
x,y,z
1/2+x,1/2+y,z
x,-y,1/2+z
1/2+x,1/2-y,1/2+z
-x,y,1/2-z
1/2-x,1/2+y,1/2-z
-x,y,z
1/2-x,1/2+y,z
x,-y,-z
1/2+x,1/2-y,-z
x,y,1/2-z
1/2+x,1/2+y,1/2-z
-x,-y,1/2+z
1/2-x,1/2-y,1/2+z
-x,-y,-z
1/2-x,1/2-y,-z

loop_
_atom_site_aniso_label
_atom_site_aniso_U_11
_atom_site_aniso_U_22
_atom_site_aniso_U_33
_atom_site_aniso_U_12
_atom_site_aniso_U_13
_atom_site_aniso_U_23
Fe 0.00296 0.01190 0.00965 0.00000 0.00000 0.00000
O1 0.00516 0.01746 0.00851 0.00000 0.00000 0.00000
O2 0.00502 0.01905 0.01611 0.00000 0.00000 0.00000
H 0.01721 0.02381 0.02280 0.00000 0.00000 -0.00123

loop_
_atom_site_label
_atom_site_fract_x
_atom_site_fract_y
_atom_site_fract_z
_atom_site_occupancy
Fe 0.50000 0.17780 0.25000 1.00000
O1 0.00000 0.28890 0.25000 1.00000
O2 0.00000 0.07380 0.25000 1.00000
H 0.00000 -0.00100 0.17900 0.50000

loop_
_cod_related_entry_id
_cod_related_entry_database
_cod_related_entry_code
1 AMCSD 0020690
